data_1542520
loop_
_publ_author_name
'Tiritiris, Ioannis'
'Kantlehner, Willi'

_publ_section_title
;
 <i>N</i>,<i>N</i>,<i>N</i>',<i>N</i>'-Tetramethyl-<i>N</i>''-[2-(trimethylazaniumyl)ethyl]guanidinium
 bis(tetraphenylborate) acetone disolvate
;
_journal_coeditor_code ZL4003
_journal_issue 2
_journal_name_full IUCrData
_journal_page_first x160129
_journal_paper_doi 10.1107/S2414314616001292
_journal_volume 1
_journal_year 2016
_chemical_formula_iupac 'C10 H26 N4 2+, 2C24 H20 B -, 2C3 H6 O'
_chemical_formula_moiety 'C10 H26 N4 2+, 2(C24 H20 B -), 2(C3 H6 O)'
_chemical_formula_sum 'C64 H78 B2 N4 O2'
_chemical_formula_weight 956.92
_chemical_name_systematic
;<i>N</i>,<i>N</i>,<i>N</i>',<i>N</i>'-Tetramethyl-<i>N</i>''-[2-(trimethylazaniumyl)ethyl]guanidinium bis(tetraphenylborate)
acetone disolvate
;
_space_group_crystal_system triclinic
_space_group_IT_number 2
_space_group_name_Hall '-P 1'
_space_group_name_H-M_alt 'P -1'
_symmetry_space_group_name_Hall '-P 1'
_symmetry_space_group_name_H-M 'P -1'
_atom_sites_solution_hydrogens mixed
_atom_sites_solution_primary direct
_atom_sites_solution_secondary difmap
_audit_creation_method SHELXL-2014/7
_cell_angle_alpha 110.6352(13)
_cell_angle_beta 101.8240(10)
_cell_angle_gamma 97.8879(8)
_cell_formula_units_Z 2
_cell_length_a 11.4419(3)
_cell_length_b 14.1461(5)
_cell_length_c 18.8503(9)
_cell_measurement_reflns_used 11355
_cell_measurement_temperature 100(2)
_cell_measurement_theta_max 28.28
_cell_measurement_theta_min 0.41
_cell_volume 2720.70(18)
_computing_cell_refinement
;
DENZO-SMN (Otwinowski & Minor, 1997)
;
_computing_data_collection
;
COLLECT (Hooft, 2004)
;
_computing_data_reduction
;
DENZO-SMN (Otwinowski & Minor, 1997)
;
_computing_molecular_graphics
;
DIAMOND (Brandenburg & Putz, 2005)
;
_computing_publication_material
;
SHELXL2014 (Sheldrick, 2015)
;
_computing_structure_refinement
;
SHELXL2014 (Sheldrick, 2015)
;
_computing_structure_solution
;
SHELXS97 (Sheldrick, 2008)
;
_diffrn_ambient_temperature 100(2)
_diffrn_measured_fraction_theta_full 0.996
_diffrn_measured_fraction_theta_max 0.984
_diffrn_measurement_device_type 'Bruker--Nonius KappaCCD'
_diffrn_measurement_method '\f scans, and \w scans'
_diffrn_radiation_monochromator graphite
_diffrn_radiation_type MoK\a
_diffrn_radiation_wavelength 0.71073
_diffrn_reflns_av_R_equivalents 0.0206
_diffrn_reflns_limit_h_max 15
_diffrn_reflns_limit_h_min -15
_diffrn_reflns_limit_k_max 18
_diffrn_reflns_limit_k_min -16
_diffrn_reflns_limit_l_max 25
_diffrn_reflns_limit_l_min -24
_diffrn_reflns_number 22310
_diffrn_reflns_theta_full 25.242
_diffrn_reflns_theta_max 28.273
_diffrn_reflns_theta_min 1.200
_diffrn_standards_decay_% 0
_diffrn_standards_interval_count 0
_diffrn_standards_number 0
_exptl_absorpt_coefficient_mu 0.069
_exptl_absorpt_correction_type none
_exptl_crystal_colour colorless
_exptl_crystal_density_diffrn 1.168
_exptl_crystal_density_method 'not measured'
_exptl_crystal_description block
_exptl_crystal_F_000 1032
_exptl_crystal_size_max 0.33
_exptl_crystal_size_mid 0.24
_exptl_crystal_size_min 0.13
_refine_diff_density_max 0.580
_refine_diff_density_min -0.322
_refine_ls_extinction_method none
_refine_ls_goodness_of_fit_ref 1.022
_refine_ls_hydrogen_treatment mixed
_refine_ls_matrix_type full
_refine_ls_number_parameters 680
_refine_ls_number_reflns 13295
_refine_ls_number_restraints 6
_refine_ls_restrained_S_all 1.022
_refine_ls_R_factor_all 0.0670
_refine_ls_R_factor_gt 0.0501
_refine_ls_shift/su_max 0.000
_refine_ls_shift/su_mean 0.000
_refine_ls_structure_factor_coef Fsqd
_refine_ls_weighting_details 'w=1/[\s^2^(Fo^2^)+(0.0705P)^2^+1.2222P] where P=(Fo^2^+2Fc^2^)/3'
_refine_ls_weighting_scheme calc
_refine_ls_wR_factor_gt 0.1265
_refine_ls_wR_factor_ref 0.1382
_reflns_number_gt 10609
_reflns_number_total 13295
_reflns_threshold_expression >2sigma(I)
_cod_data_source_file zl4003sup1.cif
_cod_data_source_block I
_cod_depositor_comments 'Adding full bibliography for 1542520.cif.'
_cod_database_code 1542520
_cod_database_fobs_code 1542520
_shelx_space_group_comment
;
The symmetry employed for this shelxl refinement is uniquely defined
by the following loop, which should always be used as a source of
symmetry information in preference to the above space-group names.
They are only intended as comments.
;

loop_
_space_group_symop_operation_xyz
'x, y, z'
'-x, -y, -z'

loop_
_atom_site_type_symbol
_atom_site_label
_atom_site_fract_x
_atom_site_fract_y
_atom_site_fract_z
_atom_site_U_iso_or_equiv
_atom_site_adp_type
_atom_site_calc_flag
_atom_site_occupancy
_atom_site_disorder_assembly
_atom_site_disorder_group
N N1 0.59093(10) 0.41666(8) 0.31479(6) 0.0158(2) Uani d 1 . .
N N2 0.75655(10) 0.34377(8) 0.34002(6) 0.0160(2) Uani d 1 . .
N N3 0.56432(10) 0.26444(9) 0.33777(7) 0.0160(2) Uani d 1 . .
H H3 0.5979(17) 0.2332(14) 0.3649(11) 0.030(5) Uiso d 1 . .
C C1 0.63681(11) 0.34267(10) 0.33081(7) 0.0142(2) Uani d 1 . .
C C2 0.48354(12) 0.44848(11) 0.33871(8) 0.0182(3) Uani d 1 . .
H H2A 0.4108 0.4169 0.2933 0.027 Uiso calc 1 . .
H H2B 0.4971 0.5242 0.3582 0.027 Uiso calc 1 . .
H H2C 0.4710 0.4256 0.3806 0.027 Uiso calc 1 . .
C C3 0.64100(13) 0.46827(11) 0.26869(8) 0.0212(3) Uani d 1 . .
H H3A 0.6852 0.5396 0.3035 0.032 Uiso calc 1 . .
H H3B 0.5738 0.4694 0.2276 0.032 Uiso calc 1 . .
H H3C 0.6975 0.4303 0.2443 0.032 Uiso calc 1 . .
C C4 0.85097(12) 0.44027(11) 0.37520(8) 0.0213(3) Uani d 1 . .
H H4A 0.8133 0.4991 0.3947 0.032 Uiso calc 1 . .
H H4B 0.8905 0.4479 0.3354 0.032 Uiso calc 1 . .
H H4C 0.9125 0.4386 0.4191 0.032 Uiso calc 1 . .
C C5 0.80177(13) 0.24885(11) 0.32670(9) 0.0232(3) Uani d 1 . .
H H5A 0.8248 0.2398 0.3765 0.035 Uiso calc 1 . .
H H5B 0.8736 0.2540 0.3063 0.035 Uiso calc 1 . .
H H5C 0.7372 0.1892 0.2883 0.035 Uiso calc 1 . .
C C6 0.43715(11) 0.21537(10) 0.29157(7) 0.0170(3) Uani d 1 . .
H H6A 0.3835 0.2625 0.3101 0.020 Uiso calc 1 . .
H H6B 0.4105 0.1506 0.2989 0.020 Uiso calc 1 . .
C C7 0.42530(12) 0.19057(11) 0.20429(8) 0.0208(3) Uani d 1 . .
H H7A 0.4279 0.2558 0.1955 0.025 Uiso calc 1 A 1
H H7B 0.4971 0.1640 0.1911 0.025 Uiso calc 1 A 1
N N4A 0.3105(4) 0.1127(3) 0.1488(2) 0.0178(4) Uani d 0.846(3) B 1
C C8A 0.19893(18) 0.1358(2) 0.17388(14) 0.0382(6) Uani d 0.846(3) B 1
H H8A1 0.2064 0.1348 0.2263 0.057 Uiso calc 0.846(3) B 1
H H8A2 0.1265 0.0833 0.1362 0.057 Uiso calc 0.846(3) B 1
H H8A3 0.1903 0.2045 0.1756 0.057 Uiso calc 0.846(3) B 1
C C9A 0.29953(19) 0.11284(18) 0.06795(11) 0.0304(5) Uani d 0.846(3) B 1
H H9A1 0.2325 0.0554 0.0295 0.046 Uiso calc 0.846(3) B 1
H H9A2 0.3766 0.1045 0.0541 0.046 Uiso calc 0.846(3) B 1
H H9A3 0.2824 0.1787 0.0676 0.046 Uiso calc 0.846(3) B 1
C C10A 0.32390(19) 0.00665(14) 0.14393(12) 0.0330(5) Uani d 0.846(3) B 1
H H10A 0.3262 0.0024 0.1949 0.049 Uiso calc 0.846(3) B 1
H H10B 0.4002 -0.0059 0.1304 0.049 Uiso calc 0.846(3) B 1
H H10C 0.2541 -0.0457 0.1033 0.049 Uiso calc 0.846(3) B 1
N N4B 0.299(2) 0.1157(16) 0.1554(13) 0.0178(4) Uani d 0.154(3) B 2
C C8B 0.2084(11) 0.1796(11) 0.1593(8) 0.0382(6) Uani d 0.154(3) B 2
H H8B1 0.2325 0.2345 0.1412 0.057 Uiso calc 0.154(3) B 2
H H8B2 0.2040 0.2109 0.2138 0.057 Uiso calc 0.154(3) B 2
H H8B3 0.1279 0.1361 0.1255 0.057 Uiso calc 0.154(3) B 2
C C9B 0.3109(11) 0.0687(10) 0.0737(6) 0.0304(5) Uani d 0.154(3) B 2
H H9B1 0.3659 0.1193 0.0638 0.046 Uiso calc 0.154(3) B 2
H H9B2 0.2300 0.0488 0.0360 0.046 Uiso calc 0.154(3) B 2
H H9B3 0.3446 0.0071 0.0675 0.046 Uiso calc 0.154(3) B 2
C C10B 0.2609(11) 0.0254(8) 0.1770(7) 0.0330(5) Uani d 0.154(3) B 2
H H10D 0.1931 -0.0261 0.1340 0.049 Uiso calc 0.154(3) B 2
H H10E 0.2342 0.0500 0.2252 0.049 Uiso calc 0.154(3) B 2
H H10F 0.3305 -0.0064 0.1857 0.049 Uiso calc 0.154(3) B 2
B B1 0.77548(13) 0.27582(11) 0.04141(8) 0.0138(3) Uani d 1 . .
C C11 0.88932(11) 0.27236(9) -0.00039(7) 0.0136(2) Uani d 1 . .
C C12 0.95590(11) 0.19452(10) -0.01608(7) 0.0155(2) Uani d 1 . .
H H12 0.9370 0.1389 -0.0002 0.019 Uiso calc 1 . .
C C13 1.04867(12) 0.19517(11) -0.05401(8) 0.0189(3) Uani d 1 . .
H H13 1.0916 0.1410 -0.0629 0.023 Uiso calc 1 . .
C C14 1.07830(12) 0.27478(11) -0.07873(8) 0.0193(3) Uani d 1 . .
H H14 1.1417 0.2759 -0.1043 0.023 Uiso calc 1 . .
C C15 1.01347(12) 0.35294(10) -0.06543(8) 0.0190(3) Uani d 1 . .
H H15 1.0316 0.4074 -0.0827 0.023 Uiso calc 1 . .
C C16 0.92198(12) 0.35140(10) -0.02680(8) 0.0171(3) Uani d 1 . .
H H16 0.8797 0.4060 -0.0179 0.021 Uiso calc 1 . .
C C17 0.64551(12) 0.25013(10) -0.02617(8) 0.0156(2) Uani d 1 . .
C C18 0.53451(12) 0.26090(10) -0.00582(8) 0.0181(3) Uani d 1 . .
H H18 0.5359 0.2833 0.0482 0.022 Uiso calc 1 . .
C C19 0.42312(12) 0.24021(11) -0.06130(9) 0.0224(3) Uani d 1 . .
H H19 0.3509 0.2492 -0.0447 0.027 Uiso calc 1 . .
C C20 0.41749(13) 0.20643(11) -0.14102(9) 0.0248(3) Uani d 1 . .
H H20 0.3418 0.1921 -0.1792 0.030 Uiso calc 1 . .
C C21 0.52392(14) 0.19396(11) -0.16378(8) 0.0248(3) Uani d 1 . .
H H21 0.5211 0.1700 -0.2181 0.030 Uiso calc 1 . .
C C22 0.63568(13) 0.21642(10) -0.10724(8) 0.0200(3) Uani d 1 . .
H H2 0.7076 0.2086 -0.1244 0.024 Uiso calc 1 . .
C C23 0.80202(11) 0.39532(10) 0.10867(7) 0.0144(2) Uani d 1 . .
C C24 0.90731(12) 0.43503(10) 0.17312(8) 0.0195(3) Uani d 1 . .
H H24 0.9599 0.3903 0.1791 0.023 Uiso calc 1 . .
C C25 0.93838(13) 0.53692(11) 0.22868(8) 0.0223(3) Uani d 1 . .
H H25 1.0107 0.5599 0.2712 0.027 Uiso calc 1 . .
C C26 0.86385(13) 0.60503(11) 0.22215(8) 0.0215(3) Uani d 1 . .
H H26 0.8841 0.6745 0.2599 0.026 Uiso calc 1 . .
C C27 0.75911(13) 0.56894(10) 0.15907(8) 0.0199(3) Uani d 1 . .
H H27 0.7068 0.6141 0.1535 0.024 Uiso calc 1 . .
C C28 0.73019(12) 0.46676(10) 0.10378(8) 0.0166(3) Uani d 1 . .
H H28 0.6586 0.4446 0.0609 0.020 Uiso calc 1 . .
C C29 0.77013(11) 0.18967(10) 0.08248(7) 0.0146(2) Uani d 1 . .
C C30 0.87714(12) 0.17699(10) 0.12790(8) 0.0170(3) Uani d 1 . .
H H30 0.9530 0.2229 0.1379 0.020 Uiso calc 1 . .
C C31 0.87737(12) 0.10107(10) 0.15866(8) 0.0182(3) Uani d 1 . .
H H31 0.9523 0.0957 0.1882 0.022 Uiso calc 1 . .
C C32 0.76808(13) 0.03260(10) 0.14644(8) 0.0185(3) Uani d 1 . .
H H32 0.7676 -0.0199 0.1669 0.022 Uiso calc 1 . .
C C33 0.66014(12) 0.04320(10) 0.10369(8) 0.0186(3) Uani d 1 . .
H H33 0.5845 -0.0018 0.0954 0.022 Uiso calc 1 . .
C C34 0.66199(12) 0.11944(10) 0.07278(8) 0.0164(2) Uani d 1 . .
H H34 0.5865 0.1244 0.0437 0.020 Uiso calc 1 . .
B B2 0.21218(12) 0.21890(11) 0.46170(8) 0.0132(3) Uani d 1 . .
C C35 0.18977(11) 0.10369(10) 0.39032(7) 0.0146(2) Uani d 1 . .
C C36 0.07262(12) 0.05578(10) 0.33620(8) 0.0162(2) Uani d 1 . .
H H36 0.0083 0.0913 0.3421 0.019 Uiso calc 1 . .
C C37 0.04716(13) -0.04096(11) 0.27466(8) 0.0209(3) Uani d 1 . .
H H37 -0.0329 -0.0695 0.2394 0.025 Uiso calc 1 . .
C C38 0.13855(14) -0.09602(11) 0.26452(9) 0.0263(3) Uani d 1 . .
H H38 0.1218 -0.1622 0.2228 0.032 Uiso calc 1 . .
C C39 0.25467(14) -0.05202(11) 0.31674(9) 0.0255(3) Uani d 1 . .
H H39 0.3181 -0.0886 0.3110 0.031 Uiso calc 1 . .
C C40 0.27898(12) 0.04579(10) 0.37778(8) 0.0190(3) Uani d 1 . .
H H40 0.3596 0.0742 0.4123 0.023 Uiso calc 1 . .
C C41 0.09474(11) 0.21976(9) 0.49961(7) 0.0134(2) Uani d 1 . .
C C42 0.02629(11) 0.29574(10) 0.50940(8) 0.0158(2) Uani d 1 . .
H H42 0.0450 0.3485 0.4906 0.019 Uiso calc 1 . .
C C43 -0.06912(12) 0.29718(11) 0.54603(8) 0.0213(3) Uani d 1 . .
H H43 -0.1141 0.3498 0.5510 0.026 Uiso calc 1 . .
C C44 -0.09777(12) 0.22214(11) 0.57497(8) 0.0207(3) Uani d 1 . .
H H44 -0.1612 0.2236 0.6007 0.025 Uiso calc 1 . .
C C45 -0.03243(12) 0.14465(11) 0.56592(8) 0.0198(3) Uani d 1 . .
H H45 -0.0512 0.0926 0.5854 0.024 Uiso calc 1 . .
C C46 0.06078(12) 0.14359(10) 0.52818(8) 0.0176(3) Uani d 1 . .
H H46 0.1031 0.0891 0.5215 0.021 Uiso calc 1 . .
C C47 0.33983(11) 0.24479(9) 0.53140(7) 0.0143(2) Uani d 1 . .
C C48 0.34464(12) 0.26164(10) 0.61014(8) 0.0172(3) Uani d 1 . .
H H48 0.2704 0.2597 0.6253 0.021 Uiso calc 1 . .
C C49 0.45487(13) 0.28120(11) 0.66708(8) 0.0227(3) Uani d 1 . .
H H49 0.4539 0.2924 0.7197 0.027 Uiso calc 1 . .
C C50 0.56528(13) 0.28439(11) 0.64765(9) 0.0243(3) Uani d 1 . .
H H50 0.6397 0.2955 0.6859 0.029 Uiso calc 1 . .
C C51 0.56484(12) 0.27095(10) 0.57047(9) 0.0219(3) Uani d 1 . .
H H51 0.6396 0.2738 0.5560 0.026 Uiso calc 1 . .
C C52 0.45479(12) 0.25341(10) 0.51484(8) 0.0172(3) Uani d 1 . .
H H52 0.4571 0.2469 0.4633 0.021 Uiso calc 1 . .
C C53 0.21969(11) 0.31079(10) 0.42702(7) 0.0134(2) Uani d 1 . .
C C54 0.15048(11) 0.29751(10) 0.35213(7) 0.0160(2) Uani d 1 . .
H H54 0.1023 0.2304 0.3175 0.019 Uiso calc 1 . .
C C55 0.14934(12) 0.37874(11) 0.32625(8) 0.0183(3) Uani d 1 . .
H H55 0.1013 0.3659 0.2749 0.022 Uiso calc 1 . .
C C56 0.21772(12) 0.47772(10) 0.37494(8) 0.0179(3) Uani d 1 . .
H H56 0.2169 0.5330 0.3575 0.021 Uiso calc 1 . .
C C57 0.28783(12) 0.49490(10) 0.44999(8) 0.0183(3) Uani d 1 . .
H H57 0.3352 0.5624 0.4844 0.022 Uiso calc 1 . .
C C58 0.28817(12) 0.41266(10) 0.47442(8) 0.0169(3) Uani d 1 . .
H H58 0.3371 0.4260 0.5256 0.020 Uiso calc 1 . .
O O1 0.34685(13) 0.37036(10) 0.13799(8) 0.0436(3) Uani d 1 . .
C C59 0.31258(14) 0.44161(12) 0.12440(9) 0.0257(3) Uani d 1 . .
C C60 0.37217(16) 0.49196(14) 0.07953(11) 0.0353(4) Uani d 1 . .
H H60A 0.4042 0.5662 0.1119 0.053 Uiso calc 1 . .
H H60B 0.3118 0.4827 0.0311 0.053 Uiso calc 1 . .
H H60C 0.4398 0.4601 0.0661 0.053 Uiso calc 1 . .
C C61 0.20691(17) 0.47985(18) 0.15014(11) 0.0436(5) Uani d 1 . .
H H61A 0.1306 0.4408 0.1088 0.065 Uiso calc 1 . .
H H61B 0.2178 0.5537 0.1599 0.065 Uiso calc 1 . .
H H61C 0.2028 0.4702 0.1986 0.065 Uiso calc 1 . .
O O2 0.59749(11) 0.08463(11) 0.35934(9) 0.0449(3) Uani d 1 . .
C C62 0.62729(14) 0.00823(11) 0.45296(9) 0.0259(3) Uani d 1 . .
H H62A 0.5788 0.0548 0.4785 0.039 Uiso calc 1 . .
H H62B 0.7044 0.0173 0.4914 0.039 Uiso calc 1 . .
H H62C 0.5808 -0.0638 0.4326 0.039 Uiso calc 1 . .
C C63 0.65441(13) 0.03302(11) 0.38676(9) 0.0242(3) Uani d 1 . .
C C64 0.75574(14) -0.00695(13) 0.35534(9) 0.0286(3) Uani d 1 . .
H H64A 0.7550 0.0038 0.3067 0.043 Uiso calc 1 . .
H H64B 0.7439 -0.0812 0.3443 0.043 Uiso calc 1 . .
H H64C 0.8347 0.0304 0.3945 0.043 Uiso calc 1 . .

loop_
_atom_site_aniso_label
_atom_site_aniso_U_11
_atom_site_aniso_U_22
_atom_site_aniso_U_33
_atom_site_aniso_U_12
_atom_site_aniso_U_13
_atom_site_aniso_U_23
N1 0.0143(5) 0.0173(5) 0.0180(5) 0.0052(4) 0.0070(4) 0.0075(4)
N2 0.0124(5) 0.0165(5) 0.0177(5) 0.0045(4) 0.0041(4) 0.0046(4)
N3 0.0131(5) 0.0191(5) 0.0167(5) 0.0029(4) 0.0019(4) 0.0094(4)
C1 0.0139(6) 0.0168(6) 0.0105(5) 0.0029(5) 0.0032(4) 0.0040(5)
C2 0.0159(6) 0.0206(6) 0.0199(6) 0.0081(5) 0.0077(5) 0.0070(5)
C3 0.0214(7) 0.0247(7) 0.0251(7) 0.0066(5) 0.0110(6) 0.0157(6)
C4 0.0137(6) 0.0227(7) 0.0233(7) 0.0003(5) 0.0027(5) 0.0069(6)
C5 0.0174(6) 0.0205(7) 0.0302(8) 0.0093(5) 0.0066(6) 0.0064(6)
C6 0.0137(6) 0.0203(6) 0.0167(6) 0.0010(5) 0.0037(5) 0.0082(5)
C7 0.0149(6) 0.0249(7) 0.0165(6) 0.0003(5) 0.0031(5) 0.0031(5)
N4A 0.0136(11) 0.0206(6) 0.0163(9) 0.0037(5) 0.0039(5) 0.0041(6)
C8A 0.0192(8) 0.0409(14) 0.0380(11) 0.0090(9) 0.0061(8) -0.0036(10)
C9A 0.0329(10) 0.0352(12) 0.0164(8) -0.0008(9) 0.0011(7) 0.0088(8)
C10A 0.0389(11) 0.0190(8) 0.0346(10) -0.0014(7) 0.0027(8) 0.0101(8)
N4B 0.0136(11) 0.0206(6) 0.0163(9) 0.0037(5) 0.0039(5) 0.0041(6)
C8B 0.0192(8) 0.0409(14) 0.0380(11) 0.0090(9) 0.0061(8) -0.0036(10)
C9B 0.0329(10) 0.0352(12) 0.0164(8) -0.0008(9) 0.0011(7) 0.0088(8)
C10B 0.0389(11) 0.0190(8) 0.0346(10) -0.0014(7) 0.0027(8) 0.0101(8)
B1 0.0127(6) 0.0164(6) 0.0145(6) 0.0044(5) 0.0039(5) 0.0082(5)
C11 0.0124(5) 0.0144(6) 0.0129(6) 0.0028(4) 0.0023(5) 0.0048(5)
C12 0.0146(6) 0.0158(6) 0.0157(6) 0.0039(5) 0.0035(5) 0.0061(5)
C13 0.0170(6) 0.0236(7) 0.0174(6) 0.0086(5) 0.0056(5) 0.0078(5)
C14 0.0158(6) 0.0245(7) 0.0164(6) 0.0023(5) 0.0060(5) 0.0063(5)
C15 0.0210(6) 0.0185(6) 0.0174(6) 0.0016(5) 0.0069(5) 0.0070(5)
C16 0.0199(6) 0.0160(6) 0.0170(6) 0.0049(5) 0.0065(5) 0.0071(5)
C17 0.0151(6) 0.0135(6) 0.0177(6) 0.0041(5) 0.0027(5) 0.0061(5)
C18 0.0155(6) 0.0179(6) 0.0213(6) 0.0045(5) 0.0036(5) 0.0087(5)
C19 0.0151(6) 0.0189(6) 0.0322(8) 0.0038(5) 0.0026(6) 0.0112(6)
C20 0.0210(7) 0.0201(7) 0.0278(7) 0.0030(5) -0.0055(6) 0.0104(6)
C21 0.0277(7) 0.0239(7) 0.0179(7) 0.0044(6) -0.0009(6) 0.0070(6)
C22 0.0202(6) 0.0194(6) 0.0183(6) 0.0054(5) 0.0020(5) 0.0066(5)
C23 0.0142(6) 0.0173(6) 0.0143(6) 0.0048(5) 0.0063(5) 0.0075(5)
C24 0.0202(6) 0.0192(6) 0.0175(6) 0.0054(5) 0.0028(5) 0.0064(5)
C25 0.0242(7) 0.0213(7) 0.0167(6) 0.0025(5) 0.0026(5) 0.0047(5)
C26 0.0275(7) 0.0158(6) 0.0207(7) 0.0033(5) 0.0115(6) 0.0046(5)
C27 0.0229(7) 0.0175(6) 0.0254(7) 0.0072(5) 0.0121(6) 0.0114(5)
C28 0.0167(6) 0.0181(6) 0.0183(6) 0.0047(5) 0.0070(5) 0.0094(5)
C29 0.0139(6) 0.0163(6) 0.0137(6) 0.0038(5) 0.0053(5) 0.0051(5)
C30 0.0160(6) 0.0193(6) 0.0178(6) 0.0044(5) 0.0055(5) 0.0091(5)
C31 0.0189(6) 0.0212(6) 0.0159(6) 0.0058(5) 0.0039(5) 0.0089(5)
C32 0.0253(7) 0.0158(6) 0.0169(6) 0.0057(5) 0.0083(5) 0.0077(5)
C33 0.0192(6) 0.0166(6) 0.0196(6) 0.0016(5) 0.0088(5) 0.0055(5)
C34 0.0140(6) 0.0165(6) 0.0191(6) 0.0044(5) 0.0060(5) 0.0064(5)
B2 0.0125(6) 0.0136(6) 0.0139(6) 0.0039(5) 0.0033(5) 0.0057(5)
C35 0.0153(6) 0.0154(6) 0.0146(6) 0.0046(5) 0.0049(5) 0.0070(5)
C36 0.0157(6) 0.0167(6) 0.0168(6) 0.0044(5) 0.0047(5) 0.0070(5)
C37 0.0192(6) 0.0207(7) 0.0173(6) 0.0007(5) 0.0010(5) 0.0046(5)
C38 0.0288(8) 0.0203(7) 0.0215(7) 0.0062(6) 0.0043(6) -0.0004(6)
C39 0.0249(7) 0.0210(7) 0.0259(7) 0.0111(6) 0.0071(6) 0.0015(6)
C40 0.0169(6) 0.0183(6) 0.0189(6) 0.0055(5) 0.0037(5) 0.0041(5)
C41 0.0129(6) 0.0137(6) 0.0115(6) 0.0035(4) 0.0011(4) 0.0035(5)
C42 0.0147(6) 0.0157(6) 0.0171(6) 0.0052(5) 0.0038(5) 0.0063(5)
C43 0.0176(6) 0.0226(7) 0.0244(7) 0.0086(5) 0.0081(5) 0.0073(6)
C44 0.0171(6) 0.0242(7) 0.0203(7) 0.0043(5) 0.0090(5) 0.0060(5)
C45 0.0204(6) 0.0201(6) 0.0203(6) 0.0019(5) 0.0077(5) 0.0092(5)
C46 0.0189(6) 0.0170(6) 0.0196(6) 0.0066(5) 0.0072(5) 0.0083(5)
C47 0.0149(6) 0.0120(5) 0.0159(6) 0.0038(4) 0.0029(5) 0.0057(5)
C48 0.0209(6) 0.0142(6) 0.0167(6) 0.0045(5) 0.0032(5) 0.0072(5)
C49 0.0286(7) 0.0190(6) 0.0173(6) 0.0032(5) -0.0018(6) 0.0087(5)
C50 0.0209(7) 0.0178(6) 0.0279(7) 0.0041(5) -0.0069(6) 0.0095(6)
C51 0.0148(6) 0.0160(6) 0.0310(8) 0.0032(5) 0.0011(6) 0.0078(6)
C52 0.0150(6) 0.0160(6) 0.0203(6) 0.0043(5) 0.0041(5) 0.0070(5)
C53 0.0115(5) 0.0163(6) 0.0151(6) 0.0060(4) 0.0058(5) 0.0070(5)
C54 0.0142(6) 0.0182(6) 0.0153(6) 0.0044(5) 0.0030(5) 0.0067(5)
C55 0.0167(6) 0.0241(7) 0.0170(6) 0.0071(5) 0.0037(5) 0.0109(5)
C56 0.0196(6) 0.0199(6) 0.0216(7) 0.0098(5) 0.0093(5) 0.0130(5)
C57 0.0225(6) 0.0136(6) 0.0191(6) 0.0035(5) 0.0064(5) 0.0065(5)
C58 0.0200(6) 0.0158(6) 0.0149(6) 0.0038(5) 0.0037(5) 0.0066(5)
O1 0.0590(8) 0.0319(6) 0.0381(7) 0.0117(6) -0.0032(6) 0.0205(6)
C59 0.0257(7) 0.0268(7) 0.0201(7) 0.0040(6) -0.0032(6) 0.0100(6)
C60 0.0362(9) 0.0363(9) 0.0447(10) 0.0149(7) 0.0185(8) 0.0223(8)
C61 0.0336(9) 0.0724(14) 0.0310(9) 0.0154(9) 0.0115(7) 0.0248(9)
O2 0.0324(6) 0.0494(8) 0.0805(10) 0.0195(6) 0.0191(6) 0.0518(8)
C62 0.0277(7) 0.0211(7) 0.0344(8) 0.0084(6) 0.0161(6) 0.0120(6)
C63 0.0194(7) 0.0222(7) 0.0351(8) 0.0039(5) 0.0060(6) 0.0172(6)
C64 0.0273(8) 0.0392(9) 0.0296(8) 0.0135(7) 0.0131(6) 0.0204(7)

loop_
_atom_type_symbol
_atom_type_description
_atom_type_scat_dispersion_real
_atom_type_scat_dispersion_imag
_atom_type_scat_source
C C 0.0033 0.0016 'International Tables Vol C Tables 4.2.6.8 and 6.1.1.4'
H H 0.0000 0.0000 'International Tables Vol C Tables 4.2.6.8 and 6.1.1.4'
B B 0.0013 0.0007 'International Tables Vol C Tables 4.2.6.8 and 6.1.1.4'
N N 0.0061 0.0033 'International Tables Vol C Tables 4.2.6.8 and 6.1.1.4'
O O 0.0106 0.0060 'International Tables Vol C Tables 4.2.6.8 and 6.1.1.4'

loop_
_geom_angle_atom_site_label_1
_geom_angle_atom_site_label_2
_geom_angle_atom_site_label_3
_geom_angle
C1 N1 C2 122.30(11)
C1 N1 C3 122.05(11)
C2 N1 C3 115.58(10)
C1 N2 C4 122.22(11)
C1 N2 C5 121.68(11)
C4 N2 C5 115.46(11)
C1 N3 C6 125.43(11)
C1 N3 H3 118.1(12)
C6 N3 H3 115.5(12)
N1 C1 N2 120.62(11)
N1 C1 N3 121.02(11)
N2 C1 N3 118.36(12)
N1 C2 H2A 109.5
N1 C2 H2B 109.5
H2A C2 H2B 109.5
N1 C2 H2C 109.5
H2A C2 H2C 109.5
H2B C2 H2C 109.5
N1 C3 H3A 109.5
N1 C3 H3B 109.5
H3A C3 H3B 109.5
N1 C3 H3C 109.5
H3A C3 H3C 109.5
H3B C3 H3C 109.5
N2 C4 H4A 109.5
N2 C4 H4B 109.5
H4A C4 H4B 109.5
N2 C4 H4C 109.5
H4A C4 H4C 109.5
H4B C4 H4C 109.5
N2 C5 H5A 109.5
N2 C5 H5B 109.5
H5A C5 H5B 109.5
N2 C5 H5C 109.5
H5A C5 H5C 109.5
H5B C5 H5C 109.5
N3 C6 C7 110.06(10)
N3 C6 H6A 109.6
C7 C6 H6A 109.6
N3 C6 H6B 109.6
C7 C6 H6B 109.6
H6A C6 H6B 108.2
N4A C7 C6 114.75(14)
C6 C7 N4B 108.6(6)
N4A C7 H7A 108.6
C6 C7 H7A 108.6
N4A C7 H7B 108.6
C6 C7 H7B 108.6
H7A C7 H7B 107.6
C8A N4A C10A 110.4(3)
C8A N4A C7 112.2(2)
C10A N4A C7 108.6(3)
C8A N4A C9A 110.0(3)
C10A N4A C9A 107.2(2)
C7 N4A C9A 108.3(2)
N4A C8A H8A1 109.5
N4A C8A H8A2 109.5
H8A1 C8A H8A2 109.5
N4A C8A H8A3 109.5
H8A1 C8A H8A3 109.5
H8A2 C8A H8A3 109.5
N4A C9A H9A1 109.5
N4A C9A H9A2 109.5
H9A1 C9A H9A2 109.5
N4A C9A H9A3 109.5
H9A1 C9A H9A3 109.5
H9A2 C9A H9A3 109.5
N4A C10A H10A 109.5
N4A C10A H10B 109.5
H10A C10A H10B 109.5
N4A C10A H10C 109.5
H10A C10A H10C 109.5
H10B C10A H10C 109.5
C8B N4B C9B 111.1(16)
C8B N4B C10B 111.3(16)
C9B N4B C10B 105.4(14)
C8B N4B C7 106.7(14)
C9B N4B C7 105.0(13)
C10B N4B C7 117.2(15)
N4B C8B H8B1 109.5
N4B C8B H8B2 109.5
H8B1 C8B H8B2 109.5
N4B C8B H8B3 109.5
H8B1 C8B H8B3 109.5
H8B2 C8B H8B3 109.5
N4B C9B H9B1 109.5
N4B C9B H9B2 109.5
H9B1 C9B H9B2 109.5
N4B C9B H9B3 109.5
H9B1 C9B H9B3 109.5
H9B2 C9B H9B3 109.5
N4B C10B H10D 109.5
N4B C10B H10E 109.5
H10D C10B H10E 109.5
N4B C10B H10F 109.5
H10D C10B H10F 109.5
H10E C10B H10F 109.5
C17 B1 C11 108.93(10)
C17 B1 C23 109.99(10)
C11 B1 C23 106.64(10)
C17 B1 C29 109.94(10)
C11 B1 C29 110.37(10)
C23 B1 C29 110.91(10)
C12 C11 C16 114.93(11)
C12 C11 B1 126.24(11)
C16 C11 B1 118.76(11)
C13 C12 C11 123.01(12)
C13 C12 H12 118.5
C11 C12 H12 118.5
C14 C13 C12 120.17(12)
C14 C13 H13 119.9
C12 C13 H13 119.9
C13 C14 C15 118.84(12)
C13 C14 H14 120.6
C15 C14 H14 120.6
C14 C15 C16 120.11(12)
C14 C15 H15 119.9
C16 C15 H15 119.9
C15 C16 C11 122.93(12)
C15 C16 H16 118.5
C11 C16 H16 118.5
C22 C17 C18 114.99(12)
C22 C17 B1 123.53(11)
C18 C17 B1 121.48(11)
C19 C18 C17 123.04(13)
C19 C18 H18 118.5
C17 C18 H18 118.5
C20 C19 C18 120.03(13)
C20 C19 H19 120.0
C18 C19 H19 120.0
C21 C20 C19 118.94(13)
C21 C20 H20 120.5
C19 C20 H20 120.5
C20 C21 C22 120.42(13)
C20 C21 H21 119.8
C22 C21 H21 119.8
C21 C22 C17 122.56(13)
C21 C22 H2 118.7
C17 C22 H2 118.7
C28 C23 C24 114.74(12)
C28 C23 B1 124.38(11)
C24 C23 B1 120.69(11)
C25 C24 C23 123.20(13)
C25 C24 H24 118.4
C23 C24 H24 118.4
C26 C25 C24 120.24(13)
C26 C25 H25 119.9
C24 C25 H25 119.9
C27 C26 C25 118.37(12)
C27 C26 H26 120.8
C25 C26 H26 120.8
C26 C27 C28 120.43(13)
C26 C27 H27 119.8
C28 C27 H27 119.8
C27 C28 C23 123.01(12)
C27 C28 H28 118.5
C23 C28 H28 118.5
C34 C29 C30 113.77(11)
C34 C29 B1 124.20(11)
C30 C29 B1 121.96(11)
C31 C30 C29 123.60(12)
C31 C30 H30 118.2
C29 C30 H30 118.2
C30 C31 C32 120.34(12)
C30 C31 H31 119.8
C32 C31 H31 119.8
C33 C32 C31 118.33(12)
C33 C32 H32 120.8
C31 C32 H32 120.8
C32 C33 C34 120.45(12)
C32 C33 H33 119.8
C34 C33 H33 119.8
C33 C34 C29 123.50(12)
C33 C34 H34 118.2
C29 C34 H34 118.2
C41 B2 C53 108.14(10)
C41 B2 C47 109.45(10)
C53 B2 C47 108.60(10)
C41 B2 C35 108.30(10)
C53 B2 C35 110.78(10)
C47 B2 C35 111.51(10)
C40 C35 C36 114.79(11)
C40 C35 B2 125.26(11)
C36 C35 B2 119.95(11)
C37 C36 C35 123.07(12)
C37 C36 H36 118.5
C35 C36 H36 118.5
C36 C37 C38 120.22(12)
C36 C37 H37 119.9
C38 C37 H37 119.9
C39 C38 C37 118.52(13)
C39 C38 H38 120.7
C37 C38 H38 120.7
C38 C39 C40 120.50(13)
C38 C39 H39 119.7
C40 C39 H39 119.7
C39 C40 C35 122.89(12)
C39 C40 H40 118.6
C35 C40 H40 118.6
C42 C41 C46 115.46(11)
C42 C41 B2 124.15(11)
C46 C41 B2 120.33(11)
C41 C42 C43 122.56(12)
C41 C42 H42 118.7
C43 C42 H42 118.7
C44 C43 C42 120.17(12)
C44 C43 H43 119.9
C42 C43 H43 119.9
C43 C44 C45 119.10(12)
C43 C44 H44 120.5
C45 C44 H44 120.5
C44 C45 C46 119.87(12)
C44 C45 H45 120.1
C46 C45 H45 120.1
C45 C46 C41 122.82(12)
C45 C46 H46 118.6
C41 C46 H46 118.6
C48 C47 C52 115.03(11)
C48 C47 B2 124.28(11)
C52 C47 B2 120.68(11)
C49 C48 C47 122.40(13)
C49 C48 H48 118.8
C47 C48 H48 118.8
C50 C49 C48 120.80(13)
C50 C49 H49 119.6
C48 C49 H49 119.6
C49 C50 C51 118.56(12)
C49 C50 H50 120.7
C51 C50 H50 120.7
C52 C51 C50 119.99(13)
C52 C51 H51 120.0
C50 C51 H51 120.0
C51 C52 C47 123.11(13)
C51 C52 H52 118.4
C47 C52 H52 118.4
C54 C53 C58 114.75(11)
C54 C53 B2 123.50(11)
C58 C53 B2 121.47(11)
C55 C54 C53 122.84(12)
C55 C54 H54 118.6
C53 C54 H54 118.6
C56 C55 C54 120.43(12)
C56 C55 H55 119.8
C54 C55 H55 119.8
C55 C56 C57 118.89(12)
C55 C56 H56 120.6
C57 C56 H56 120.6
C56 C57 C58 119.72(12)
C56 C57 H57 120.1
C58 C57 H57 120.1
C57 C58 C53 123.36(12)
C57 C58 H58 118.3
C53 C58 H58 118.3
O1 C59 C60 121.36(16)
O1 C59 C61 121.27(16)
C60 C59 C61 117.35(14)
C59 C60 H60A 109.5
C59 C60 H60B 109.5
H60A C60 H60B 109.5
C59 C60 H60C 109.5
H60A C60 H60C 109.5
H60B C60 H60C 109.5
C59 C61 H61A 109.5
C59 C61 H61B 109.5
H61A C61 H61B 109.5
C59 C61 H61C 109.5
H61A C61 H61C 109.5
H61B C61 H61C 109.5
C63 C62 H62A 109.5
C63 C62 H62B 109.5
H62A C62 H62B 109.5
C63 C62 H62C 109.5
H62A C62 H62C 109.5
H62B C62 H62C 109.5
O2 C63 C62 121.64(14)
O2 C63 C64 120.87(14)
C62 C63 C64 117.48(12)
C63 C64 H64A 109.5
C63 C64 H64B 109.5
H64A C64 H64B 109.5
C63 C64 H64C 109.5
H64A C64 H64C 109.5
H64B C64 H64C 109.5

loop_
_geom_bond_atom_site_label_1
_geom_bond_atom_site_label_2
_geom_bond_distance
N1 C1 1.3308(16)
N1 C2 1.4668(16)
N1 C3 1.4674(16)
N2 C1 1.3425(16)
N2 C4 1.4609(17)
N2 C5 1.4628(17)
N3 C1 1.3508(16)
N3 C6 1.4612(16)
N3 H3 0.855(19)
C2 H2A 0.9800
C2 H2B 0.9800
C2 H2C 0.9800
C3 H3A 0.9800
C3 H3B 0.9800
C3 H3C 0.9800
C4 H4A 0.9800
C4 H4B 0.9800
C4 H4C 0.9800
C5 H5A 0.9800
C5 H5B 0.9800
C5 H5C 0.9800
C6 C7 1.5286(18)
C6 H6A 0.9900
C6 H6B 0.9900
C7 N4A 1.504(5)
C7 N4B 1.55(3)
C7 H7A 0.9900
C7 H7B 0.9900
N4A C8A 1.487(3)
N4A C10A 1.501(3)
N4A C9A 1.504(3)
C8A H8A1 0.9800
C8A H8A2 0.9800
C8A H8A3 0.9800
C9A H9A1 0.9800
C9A H9A2 0.9800
C9A H9A3 0.9800
C10A H10A 0.9800
C10A H10B 0.9800
C10A H10C 0.9800
N4B C8B 1.464(17)
N4B C9B 1.491(17)
N4B C10B 1.508(17)
C8B H8B1 0.9800
C8B H8B2 0.9800
C8B H8B3 0.9800
C9B H9B1 0.9800
C9B H9B2 0.9800
C9B H9B3 0.9800
C10B H10D 0.9800
C10B H10E 0.9800
C10B H10F 0.9800
B1 C17 1.6478(18)
B1 C11 1.6525(18)
B1 C23 1.6578(19)
B1 C29 1.6588(18)
C11 C12 1.4048(17)
C11 C16 1.4113(17)
C12 C13 1.3967(18)
C12 H12 0.9500
C13 C14 1.3893(19)
C13 H13 0.9500
C14 C15 1.393(2)
C14 H14 0.9500
C15 C16 1.3941(18)
C15 H15 0.9500
C16 H16 0.9500
C17 C22 1.4059(19)
C17 C18 1.4124(18)
C18 C19 1.3927(19)
C18 H18 0.9500
C19 C20 1.392(2)
C19 H19 0.9500
C20 C21 1.385(2)
C20 H20 0.9500
C21 C22 1.4012(19)
C21 H21 0.9500
C22 H2 0.9500
C23 C28 1.4027(18)
C23 C24 1.4058(18)
C24 C25 1.3941(19)
C24 H24 0.9500
C25 C26 1.392(2)
C25 H25 0.9500
C26 C27 1.390(2)
C26 H26 0.9500
C27 C28 1.3967(19)
C27 H27 0.9500
C28 H28 0.9500
C29 C34 1.4120(17)
C29 C30 1.4154(18)
C30 C31 1.3888(18)
C30 H30 0.9500
C31 C32 1.3955(19)
C31 H31 0.9500
C32 C33 1.3875(19)
C32 H32 0.9500
C33 C34 1.3945(18)
C33 H33 0.9500
C34 H34 0.9500
B2 C41 1.6457(18)
B2 C53 1.6478(18)
B2 C47 1.6496(18)
B2 C35 1.6524(18)
C35 C40 1.4001(18)
C35 C36 1.4141(18)
C36 C37 1.3917(19)
C36 H36 0.9500
C37 C38 1.392(2)
C37 H37 0.9500
C38 C39 1.388(2)
C38 H38 0.9500
C39 C40 1.3989(19)
C39 H39 0.9500
C40 H40 0.9500
C41 C42 1.3975(17)
C41 C46 1.4078(17)
C42 C43 1.4051(18)
C42 H42 0.9500
C43 C44 1.385(2)
C43 H43 0.9500
C44 C45 1.391(2)
C44 H44 0.9500
C45 C46 1.3970(18)
C45 H45 0.9500
C46 H46 0.9500
C47 C48 1.4060(18)
C47 C52 1.4119(18)
C48 C49 1.3997(19)
C48 H48 0.9500
C49 C50 1.385(2)
C49 H49 0.9500
C50 C51 1.398(2)
C50 H50 0.9500
C51 C52 1.3916(18)
C51 H51 0.9500
C52 H52 0.9500
C53 C54 1.4034(17)
C53 C58 1.4088(18)
C54 C55 1.3983(18)
C54 H54 0.9500
C55 C56 1.3835(19)
C55 H55 0.9500
C56 C57 1.3940(19)
C56 H56 0.9500
C57 C58 1.3940(18)
C57 H57 0.9500
C58 H58 0.9500
O1 C59 1.2185(19)
C59 C60 1.488(2)
C59 C61 1.492(2)
C60 H60A 0.9800
C60 H60B 0.9800
C60 H60C 0.9800
C61 H61A 0.9800
C61 H61B 0.9800
C61 H61C 0.9800
O2 C63 1.2177(18)
C62 C63 1.488(2)
C62 H62A 0.9800
C62 H62B 0.9800
C62 H62C 0.9800
C63 C64 1.497(2)
C64 H64A 0.9800
C64 H64B 0.9800
C64 H64C 0.9800

loop_
_geom_hbond_atom_site_label_D
_geom_hbond_atom_site_label_H
_geom_hbond_atom_site_label_A
_geom_hbond_site_symmetry_A
_geom_hbond_distance_DH
_geom_hbond_distance_HA
_geom_hbond_distance_DA
_geom_hbond_angle_DHA
_geom_hbond_publ_flag
N3 H3 O2 . 0.86(2) 2.07(2) 2.777(2) 140(2) y
C9A H9A3 O1 . 0.98 2.48 3.329(2) 144 y
C8B H8B1 O1 . 0.98 2.20 3.131(2) 158 y
C7 H7A O1 . 0.99 2.43 3.353(2) 155 y
C3 H3C Cg1 . 0.98 2.68 3.306(2) 122 y
C9A H9A1 Cg2 2_655 0.98 3.11 3.612(2) 130 y
C9B H9B2 Cg2 2_655 0.98 2.95 3.409(2) 110 y
C10B H10E Cg3 . 0.98 2.48 3.337(2) 146 y
C2 H2C Cg4 . 0.98 2.98 3.543(2) 118 y

loop_
_geom_torsion_atom_site_label_1
_geom_torsion_atom_site_label_2
_geom_torsion_atom_site_label_3
_geom_torsion_atom_site_label_4
_geom_torsion
C2 N1 C1 N2 -151.36(12)
C3 N1 C1 N2 31.64(18)
C2 N1 C1 N3 29.01(18)
C3 N1 C1 N3 -147.99(12)
C4 N2 C1 N1 34.13(18)
C5 N2 C1 N1 -155.46(12)
C4 N2 C1 N3 -146.24(12)
C5 N2 C1 N3 24.18(18)
C6 N3 C1 N1 35.61(19)
C6 N3 C1 N2 -144.03(13)
C1 N3 C6 C7 46.52(17)
N3 C6 C7 N4A 162.38(16)
N3 C6 C7 N4B 166.3(7)
C6 C7 N4A C8A 47.0(3)
C6 C7 N4A C10A -75.3(2)
C6 C7 N4A C9A 168.60(17)
C6 C7 N4B C8B 80.1(11)
C6 C7 N4B C9B -161.9(9)
C6 C7 N4B C10B -45.3(13)
C17 B1 C11 C12 -107.20(13)
C23 B1 C11 C12 134.13(12)
C29 B1 C11 C12 13.59(17)
C17 B1 C11 C16 69.79(14)
C23 B1 C11 C16 -48.87(14)
C29 B1 C11 C16 -169.42(11)
C16 C11 C12 C13 0.78(18)
B1 C11 C12 C13 177.87(12)
C11 C12 C13 C14 -0.5(2)
C12 C13 C14 C15 -0.41(19)
C13 C14 C15 C16 1.02(19)
C14 C15 C16 C11 -0.7(2)
C12 C11 C16 C15 -0.15(18)
B1 C11 C16 C15 -177.47(12)
C11 B1 C17 C22 8.33(16)
C23 B1 C17 C22 124.87(13)
C29 B1 C17 C22 -112.72(13)
C11 B1 C17 C18 -171.63(11)
C23 B1 C17 C18 -55.09(15)
C29 B1 C17 C18 67.32(15)
C22 C17 C18 C19 -0.17(19)
B1 C17 C18 C19 179.80(12)
C17 C18 C19 C20 0.5(2)
C18 C19 C20 C21 0.0(2)
C19 C20 C21 C22 -0.9(2)
C20 C21 C22 C17 1.3(2)
C18 C17 C22 C21 -0.73(19)
B1 C17 C22 C21 179.31(12)
C17 B1 C23 C28 -5.93(16)
C11 B1 C23 C28 112.04(13)
C29 B1 C23 C28 -127.76(12)
C17 B1 C23 C24 179.36(11)
C11 B1 C23 C24 -62.67(14)
C29 B1 C23 C24 57.53(15)
C28 C23 C24 C25 0.61(19)
B1 C23 C24 C25 175.80(12)
C23 C24 C25 C26 0.1(2)
C24 C25 C26 C27 -0.3(2)
C25 C26 C27 C28 -0.1(2)
C26 C27 C28 C23 0.9(2)
C24 C23 C28 C27 -1.07(18)
B1 C23 C28 C27 -176.05(12)
C17 B1 C29 C34 -12.37(17)
C11 B1 C29 C34 -132.55(12)
C23 B1 C29 C34 109.49(13)
C17 B1 C29 C30 164.36(11)
C11 B1 C29 C30 44.17(16)
C23 B1 C29 C30 -73.78(15)
C34 C29 C30 C31 1.59(19)
B1 C29 C30 C31 -175.45(12)
C29 C30 C31 C32 -0.8(2)
C30 C31 C32 C33 -0.6(2)
C31 C32 C33 C34 1.1(2)
C32 C33 C34 C29 -0.2(2)
C30 C29 C34 C33 -1.07(19)
B1 C29 C34 C33 175.89(12)
C41 B2 C35 C40 -136.36(12)
C53 B2 C35 C40 105.20(14)
C47 B2 C35 C40 -15.88(17)
C41 B2 C35 C36 43.17(15)
C53 B2 C35 C36 -75.27(14)
C47 B2 C35 C36 163.65(11)
C40 C35 C36 C37 -0.51(19)
B2 C35 C36 C37 179.91(12)
C35 C36 C37 C38 0.8(2)
C36 C37 C38 C39 -0.3(2)
C37 C38 C39 C40 -0.4(2)
C38 C39 C40 C35 0.6(2)
C36 C35 C40 C39 -0.18(19)
B2 C35 C40 C39 179.37(13)
C53 B2 C41 C42 -8.02(16)
C47 B2 C41 C42 110.12(13)
C35 B2 C41 C42 -128.12(12)
C53 B2 C41 C46 175.05(11)
C47 B2 C41 C46 -66.81(14)
C35 B2 C41 C46 54.95(14)
C46 C41 C42 C43 0.71(18)
B2 C41 C42 C43 -176.35(12)
C41 C42 C43 C44 0.8(2)
C42 C43 C44 C45 -1.2(2)
C43 C44 C45 C46 0.1(2)
C44 C45 C46 C41 1.4(2)
C42 C41 C46 C45 -1.80(19)
B2 C41 C46 C45 175.39(12)
C41 B2 C47 C48 1.73(16)
C53 B2 C47 C48 119.59(13)
C35 B2 C47 C48 -118.07(13)
C41 B2 C47 C52 -177.06(11)
C53 B2 C47 C52 -59.21(15)
C35 B2 C47 C52 63.13(15)
C52 C47 C48 C49 -2.56(18)
B2 C47 C48 C49 178.59(12)
C47 C48 C49 C50 -0.2(2)
C48 C49 C50 C51 2.0(2)
C49 C50 C51 C52 -0.9(2)
C50 C51 C52 C47 -2.2(2)
C48 C47 C52 C51 3.77(19)
B2 C47 C52 C51 -177.33(12)
C41 B2 C53 C54 -83.82(14)
C47 B2 C53 C54 157.49(11)
C35 B2 C53 C54 34.71(16)
C41 B2 C53 C58 89.73(13)
C47 B2 C53 C58 -28.96(16)
C35 B2 C53 C58 -151.74(11)
C58 C53 C54 C55 0.06(18)
B2 C53 C54 C55 174.00(12)
C53 C54 C55 C56 -0.3(2)
C54 C55 C56 C57 0.2(2)
C55 C56 C57 C58 0.2(2)
C56 C57 C58 C53 -0.5(2)
C54 C53 C58 C57 0.32(19)
B2 C53 C58 C57 -173.75(12)
